data_1564468
loop_
_publ_author_name
'Yu, Meng'
'Zhang, Yu'
'Pan, Ying-Qi'
'Wang, Li'

_publ_section_title
;
 Two novel copper(II) salamo-based complexes: Syntheses, X-ray crystal
 structures, spectroscopic properties and Hirshfeld surfaces analyses
;
_journal_name_full 'Inorganica Chimica Acta'
_journal_page_first 119701
_journal_paper_doi 10.1016/j.ica.2020.119701
_journal_volume 509
_journal_year 2020
_chemical_formula_moiety 'C16 H12 Cu N4 O8, C H4 O'
_chemical_formula_sum 'C17 H16 Cu N4 O9'
_chemical_formula_weight 483.87
_space_group_crystal_system monoclinic
_space_group_IT_number 14
_space_group_name_Hall '-P 2ybc'
_space_group_name_H-M_alt 'P 1 21/c 1'
_atom_sites_solution_hydrogens mixed
_cell_angle_alpha 90
_cell_angle_beta 107.709(2)
_cell_angle_gamma 90
_cell_formula_units_Z 8
_cell_length_a 13.5463(11)
_cell_length_b 24.841(2)
_cell_length_c 11.6264(9)
_cell_measurement_reflns_used 4883
_cell_measurement_temperature 173(2)
_cell_measurement_theta_max 25.88
_cell_measurement_theta_min 2.46
_cell_volume 3726.9(5)
_computing_molecular_graphics 'Olex2 (Dolomanov et al., 2009)'
_computing_publication_material 'Olex2 (Dolomanov et al., 2009)'
_computing_structure_refinement 'ShelXL (Sheldrick, 2015)'
_computing_structure_solution 'SHELXT 2014/5 (Sheldrick, 2014)'
_diffrn_ambient_temperature 173.15
_diffrn_measured_fraction_theta_full 0.999
_diffrn_measured_fraction_theta_max 0.999
_diffrn_measurement_device_type 'Bruker APEX-II CCD'
_diffrn_measurement_method '\f and \w scans'
_diffrn_radiation_type MoK\a
_diffrn_radiation_wavelength 0.71073
_diffrn_reflns_av_R_equivalents 0.0724
_diffrn_reflns_av_unetI/netI 0.0719
_diffrn_reflns_Laue_measured_fraction_full 0.999
_diffrn_reflns_Laue_measured_fraction_max 0.999
_diffrn_reflns_limit_h_max 16
_diffrn_reflns_limit_h_min -16
_diffrn_reflns_limit_k_max 23
_diffrn_reflns_limit_k_min -29
_diffrn_reflns_limit_l_max 13
_diffrn_reflns_limit_l_min -13
_diffrn_reflns_number 23654
_diffrn_reflns_point_group_measured_fraction_full 0.999
_diffrn_reflns_point_group_measured_fraction_max 0.999
_diffrn_reflns_theta_full 25.000
_diffrn_reflns_theta_max 25.000
_diffrn_reflns_theta_min 2.013
_exptl_absorpt_coefficient_mu 1.236
_exptl_absorpt_correction_T_max 1.0000
_exptl_absorpt_correction_T_min 0.8956
_exptl_absorpt_correction_type multi-scan
_exptl_absorpt_process_details SADABS
_exptl_crystal_colour colourless
_exptl_crystal_colour_primary colourless
_exptl_crystal_density_diffrn 1.725
_exptl_crystal_description block
_exptl_crystal_F_000 1976
_exptl_crystal_size_max 0.21
_exptl_crystal_size_mid 0.18
_exptl_crystal_size_min 0.16
_refine_diff_density_max 0.958
_refine_diff_density_min -0.503
_refine_diff_density_rms 0.119
_refine_ls_extinction_coef .
_refine_ls_extinction_method none
_refine_ls_goodness_of_fit_ref 1.119
_refine_ls_hydrogen_treatment mixed
_refine_ls_matrix_type full
_refine_ls_number_parameters 565
_refine_ls_number_reflns 6559
_refine_ls_number_restraints 3
_refine_ls_restrained_S_all 1.119
_refine_ls_R_factor_all 0.1063
_refine_ls_R_factor_gt 0.0682
_refine_ls_shift/su_max 0.001
_refine_ls_shift/su_mean 0.000
_refine_ls_structure_factor_coef Fsqd
_refine_ls_weighting_details 'w=1/[\s^2^(Fo^2^)+(0.0297P)^2^+16.8621P] where P=(Fo^2^+2Fc^2^)/3'
_refine_ls_weighting_scheme calc
_refine_ls_wR_factor_gt 0.1242
_refine_ls_wR_factor_ref 0.1401
_reflns_Friedel_coverage 0.000
_reflns_Friedel_fraction_full .
_reflns_Friedel_fraction_max .
_reflns_number_gt 4759
_reflns_number_total 6559
_reflns_threshold_expression 'I > 2\s(I)'
_cod_data_source_file ICA-2020-509-119701.cif
_cod_data_source_block 22_a
_cod_depositor_comments
;

2022-05-06
Z value and formula fixed to values more according to usual
chemical conventions.                 miguel
;
_cod_original_formula_sum 'C34 H32 Cu2 N8 O18'
_cod_original_formula_weight 967.75
_cod_original_formula_moiety 'C16 H12 Cu N4 O8, C17 H16 Cu N4 O9, C H4 O'
_cod_original_formula_units_Z 4
_cod_database_code 1564468
_shelx_space_group_comment
;
The symmetry employed for this shelxl refinement is uniquely defined
by the following loop, which should always be used as a source of
symmetry information in preference to the above space-group names.
They are only intended as comments.
;
_shelx_estimated_absorpt_t_max 0.827
_shelx_estimated_absorpt_t_min 0.781
_olex2_refinement_description
;
1. Fixed Uiso
 At 1.2 times of:
  All C(H) groups, All C(H,H) groups
 At 1.5 times of:
  All C(H,H,H) groups, All O(H) groups
2. Restrained distances
 O17-H17
 0.87 with sigma of 0.01
 C33-H17
 1.872094 with sigma of 0.02
 Cu2-H17
 2.873486 with sigma of 0.02
3.a Secondary CH2 refined with riding coordinates:
 C8(H8A,H8B), C9(H9A,H9B), C24(H24A,H24B), C25(H25A,H25B)
3.b Aromatic/amide H refined with riding coordinates:
 C2(H2), C3(H3), C5(H5), C7(H7), C10(H10), C12(H12), C14(H14), C15(H15),
 C18(H18), C19(H19), C21(H21), C23(H23), C26(H26), C28(H28), C30(H30), C31(H31)
3.c Idealised Me refined as rotating group:
 C33(H33A,H33B,H33C), C34(H34A,H34B,H34C)
3.d Idealised tetrahedral OH refined as rotating group:
 O18(H18A)
;

loop_
_space_group_symop_operation_xyz
'x, y, z'
'-x, y+1/2, -z+1/2'
'-x, -y, -z'
'x, -y-1/2, z-1/2'

loop_
_atom_site_label
_atom_site_type_symbol
_atom_site_fract_x
_atom_site_fract_y
_atom_site_fract_z
_atom_site_U_iso_or_equiv
_atom_site_adp_type
_atom_site_occupancy
_atom_site_site_symmetry_order
_atom_site_calc_flag
_atom_site_refinement_flags_posn
_atom_site_refinement_flags_adp
_atom_site_refinement_flags_occupancy
_atom_site_disorder_assembly
_atom_site_disorder_group
C1 C 0.8412(4) 0.6018(2) 0.3977(5) 0.0201(13) Uani 1 1 d . . . . .
C2 C 0.8329(5) 0.6307(2) 0.2885(5) 0.0242(14) Uani 1 1 d . . . . .
H2 H 0.825732 0.611199 0.216088 0.029 Uiso 1 1 calc R . . . .
C3 C 0.8350(5) 0.6859(2) 0.2866(5) 0.0280(14) Uani 1 1 d . . . . .
H3 H 0.829490 0.704383 0.213400 0.034 Uiso 1 1 calc R . . . .
C4 C 0.8451(5) 0.7146(2) 0.3922(6) 0.0266(14) Uani 1 1 d . . . . .
C5 C 0.8518(4) 0.6887(2) 0.4986(5) 0.0214(13) Uani 1 1 d . . . . .
H5 H 0.856799 0.709118 0.569267 0.026 Uiso 1 1 calc R . . . .
C6 C 0.8513(4) 0.6330(2) 0.5031(5) 0.0202(13) Uani 1 1 d . . . . .
C7 C 0.8561(4) 0.6085(2) 0.6167(5) 0.0203(13) Uani 1 1 d . . . . .
H7 H 0.852663 0.631353 0.680899 0.024 Uiso 1 1 calc R . . . .
C8 C 0.9526(5) 0.5429(3) 0.8438(5) 0.0309(15) Uani 1 1 d . . . . .
H8A H 0.942935 0.533956 0.922705 0.037 Uiso 1 1 calc R . . . .
H8B H 0.986833 0.578495 0.851343 0.037 Uiso 1 1 calc R . . . .
C9 C 1.0202(4) 0.5015(2) 0.8130(5) 0.0242(13) Uani 1 1 d . . . . .
H9A H 1.041486 0.513896 0.743168 0.029 Uiso 1 1 calc R . . . .
H9B H 1.083440 0.496341 0.882317 0.029 Uiso 1 1 calc R . . . .
C10 C 0.9260(4) 0.3921(2) 0.6355(5) 0.0210(13) Uani 1 1 d . . . . .
H10 H 0.938034 0.368571 0.702820 0.025 Uiso 1 1 calc R . . . .
C11 C 0.9030(4) 0.3677(2) 0.5174(5) 0.0211(13) Uani 1 1 d . . . . .
C12 C 0.9006(4) 0.3115(2) 0.5118(6) 0.0274(14) Uani 1 1 d . . . . .
H12 H 0.906130 0.290904 0.582249 0.033 Uiso 1 1 calc R . . . .
C13 C 0.8900(4) 0.2863(2) 0.4033(6) 0.0266(14) Uani 1 1 d . . . . .
C14 C 0.8776(5) 0.3150(3) 0.2976(6) 0.0293(15) Uani 1 1 d . . . . .
H14 H 0.868432 0.296748 0.223365 0.035 Uiso 1 1 calc R . . . .
C15 C 0.8786(4) 0.3701(2) 0.3018(5) 0.0251(14) Uani 1 1 d . . . . .
H15 H 0.870159 0.389728 0.229320 0.030 Uiso 1 1 calc R . . . .
C16 C 0.8920(4) 0.3988(2) 0.4116(5) 0.0226(13) Uani 1 1 d . . . . .
C17 C 0.6079(4) 0.6183(2) 0.4737(5) 0.0176(12) Uani 1 1 d . . . . .
C18 C 0.6243(4) 0.6498(2) 0.5803(5) 0.0206(13) Uani 1 1 d . . . . .
H18 H 0.636884 0.632193 0.655977 0.025 Uiso 1 1 calc R . . . .
C19 C 0.6223(4) 0.7047(2) 0.5760(5) 0.0220(13) Uani 1 1 d . . . . .
H19 H 0.635410 0.724799 0.648594 0.026 Uiso 1 1 calc R . . . .
C20 C 0.6013(4) 0.7314(2) 0.4666(5) 0.0219(13) Uani 1 1 d . . . . .
C21 C 0.5768(4) 0.7028(2) 0.3590(5) 0.0209(13) Uani 1 1 d . . . . .
H21 H 0.558103 0.721402 0.284020 0.025 Uiso 1 1 calc R . . . .
C22 C 0.5800(4) 0.6470(2) 0.3616(5) 0.0184(12) Uani 1 1 d . . . . .
C23 C 0.5524(4) 0.6193(2) 0.2471(5) 0.0165(12) Uani 1 1 d . . . . .
H23 H 0.522148 0.639741 0.175962 0.020 Uiso 1 1 calc R . . . .
C24 C 0.5980(4) 0.5506(2) 0.0519(5) 0.0205(13) Uani 1 1 d . . . . .
H24A H 0.625914 0.587295 0.049585 0.025 Uiso 1 1 calc R . . . .
H24B H 0.565158 0.538764 -0.032419 0.025 Uiso 1 1 calc R . . . .
C25 C 0.6864(4) 0.5128(2) 0.1124(5) 0.0223(13) Uani 1 1 d . . . . .
H25A H 0.732885 0.508879 0.061650 0.027 Uiso 1 1 calc R . . . .
H25B H 0.727284 0.527640 0.191591 0.027 Uiso 1 1 calc R . . . .
C26 C 0.6369(4) 0.4041(2) 0.2715(5) 0.0177(12) Uani 1 1 d . . . . .
H26 H 0.630037 0.379328 0.207399 0.021 Uiso 1 1 calc R . . . .
C27 C 0.6409(4) 0.3829(2) 0.3877(5) 0.0190(12) Uani 1 1 d . . . . .
C28 C 0.6293(4) 0.3274(2) 0.3955(5) 0.0213(13) Uani 1 1 d . . . . .
H28 H 0.612355 0.305843 0.324747 0.026 Uiso 1 1 calc R . . . .
C29 C 0.6425(4) 0.3040(2) 0.5075(5) 0.0233(13) Uani 1 1 d . . . . .
C30 C 0.6670(4) 0.3346(2) 0.6119(5) 0.0247(14) Uani 1 1 d . . . . .
H30 H 0.674905 0.317859 0.687636 0.030 Uiso 1 1 calc R . . . .
C31 C 0.6797(5) 0.3890(2) 0.6052(5) 0.0243(13) Uani 1 1 d . . . . .
H31 H 0.695657 0.409794 0.677170 0.029 Uiso 1 1 calc R . . . .
C32 C 0.6698(4) 0.4152(2) 0.4949(5) 0.0178(12) Uani 1 1 d . . . . .
C33 C 0.3764(5) 0.4795(3) 0.2454(6) 0.0456(19) Uani 1 1 d D . . . .
H33A H 0.384625 0.506901 0.188330 0.068 Uiso 1 1 calc GR . . . .
H33B H 0.313543 0.487047 0.267649 0.068 Uiso 1 1 calc GR . . . .
H33C H 0.370611 0.443906 0.207635 0.068 Uiso 1 1 calc GR . . . .
C34 C 0.7456(7) 0.1067(3) 0.4454(7) 0.058(2) Uani 1 1 d . . . . .
H34A H 0.759458 0.125825 0.522339 0.087 Uiso 1 1 calc GR . . . .
H34B H 0.677962 0.088895 0.426085 0.087 Uiso 1 1 calc GR . . . .
H34C H 0.745493 0.132324 0.381326 0.087 Uiso 1 1 calc GR . . . .
Cu1 Cu 0.87786(5) 0.49976(3) 0.52996(6) 0.02082(19) Uani 1 1 d . . . . .
Cu2 Cu 0.62099(5) 0.51371(3) 0.35986(6) 0.01776(18) Uani 1 1 d D . . . .
N1 N 0.8465(4) 0.7731(2) 0.3908(5) 0.0349(14) Uani 1 1 d . . . . .
N2 N 0.8646(4) 0.55780(18) 0.6368(4) 0.0205(11) Uani 1 1 d . . . . .
N3 N 0.9314(4) 0.44236(19) 0.6566(4) 0.0237(11) Uani 1 1 d . . . . .
N4 N 0.8942(4) 0.2276(2) 0.4024(6) 0.0409(15) Uani 1 1 d . . . . .
N5 N 0.6026(4) 0.78965(19) 0.4621(5) 0.0303(12) Uani 1 1 d . . . . .
N6 N 0.5663(3) 0.56884(17) 0.2357(4) 0.0175(10) Uani 1 1 d . . . . .
N7 N 0.6421(3) 0.45458(17) 0.2485(4) 0.0177(10) Uani 1 1 d . . . . .
N8 N 0.6311(4) 0.2458(2) 0.5131(5) 0.0317(13) Uani 1 1 d . . . . .
O1 O 0.8472(4) 0.79561(19) 0.2965(4) 0.0538(15) Uani 1 1 d . . . . .
O2 O 0.8474(4) 0.79791(18) 0.4818(4) 0.0502(14) Uani 1 1 d . . . . .
O3 O 0.8383(3) 0.55016(15) 0.3957(3) 0.0252(9) Uani 1 1 d . . . . .
O4 O 0.8522(3) 0.54561(16) 0.7521(3) 0.0285(10) Uani 1 1 d . . . . .
O5 O 0.9654(3) 0.45142(16) 0.7841(3) 0.0297(10) Uani 1 1 d . . . . .
O6 O 0.8968(3) 0.45049(16) 0.4118(3) 0.0273(10) Uani 1 1 d . . . . .
O7 O 0.9076(5) 0.20307(19) 0.4978(5) 0.0577(15) Uani 1 1 d . . . . .
O8 O 0.8854(4) 0.20524(19) 0.3059(5) 0.0528(14) Uani 1 1 d . . . . .
O9 O 0.6224(4) 0.81405(17) 0.5581(4) 0.0389(12) Uani 1 1 d . . . . .
O10 O 0.5855(4) 0.81237(17) 0.3638(4) 0.0422(12) Uani 1 1 d . . . . .
O11 O 0.6169(3) 0.56657(14) 0.4817(3) 0.0193(9) Uani 1 1 d . . . . .
O12 O 0.5213(3) 0.55228(15) 0.1136(3) 0.0195(9) Uani 1 1 d . . . . .
O13 O 0.6447(3) 0.46108(15) 0.1290(3) 0.0236(9) Uani 1 1 d . . . . .
O14 O 0.6885(3) 0.46684(15) 0.4925(3) 0.0225(9) Uani 1 1 d . . . . .
O15 O 0.6453(4) 0.22508(18) 0.6128(4) 0.0420(12) Uani 1 1 d . . . . .
O16 O 0.6064(4) 0.22011(17) 0.4187(4) 0.0484(14) Uani 1 1 d . . . . .
O17 O 0.4622(3) 0.48051(17) 0.3485(4) 0.0306(10) Uani 1 1 d D . . . .
H17 H 0.445(2) 0.467(2) 0.4081(19) 0.046 Uiso 1 1 d DR . . . .
O18 O 0.8209(5) 0.0689(4) 0.4543(7) 0.108(3) Uani 1 1 d . . . . .
H18A H 0.850560 0.074989 0.401848 0.162 Uiso 1 1 calc GR . . . .

loop_
_atom_site_aniso_label
_atom_site_aniso_U_11
_atom_site_aniso_U_22
_atom_site_aniso_U_33
_atom_site_aniso_U_23
_atom_site_aniso_U_13
_atom_site_aniso_U_12
C1 0.013(3) 0.025(3) 0.020(3) -0.001(2) 0.001(2) 0.000(3)
C2 0.025(3) 0.028(3) 0.015(3) 0.002(2) 0.000(3) -0.002(3)
C3 0.028(4) 0.034(4) 0.018(3) 0.009(3) 0.001(3) 0.001(3)
C4 0.023(3) 0.020(3) 0.036(4) 0.004(3) 0.008(3) 0.005(3)
C5 0.015(3) 0.023(3) 0.022(3) 0.000(2) 0.000(2) 0.001(3)
C6 0.020(3) 0.021(3) 0.018(3) 0.001(2) 0.003(3) -0.002(3)
C7 0.019(3) 0.019(3) 0.021(3) -0.001(2) 0.002(3) -0.001(3)
C8 0.035(4) 0.035(4) 0.019(3) 0.000(3) 0.003(3) -0.003(3)
C9 0.021(3) 0.032(3) 0.014(3) 0.000(2) -0.004(2) -0.002(3)
C10 0.022(3) 0.017(3) 0.024(3) 0.003(2) 0.006(3) 0.000(3)
C11 0.015(3) 0.023(3) 0.027(3) -0.004(2) 0.009(3) -0.003(3)
C12 0.017(3) 0.030(4) 0.035(4) 0.002(3) 0.006(3) -0.005(3)
C13 0.016(3) 0.024(3) 0.038(4) -0.012(3) 0.005(3) -0.006(3)
C14 0.021(3) 0.035(4) 0.029(4) -0.014(3) 0.003(3) 0.000(3)
C15 0.014(3) 0.036(4) 0.023(3) -0.002(3) 0.002(3) 0.004(3)
C16 0.019(3) 0.026(3) 0.021(3) -0.005(2) 0.004(3) 0.003(3)
C17 0.006(3) 0.020(3) 0.026(3) -0.001(2) 0.002(2) -0.005(2)
C18 0.018(3) 0.027(3) 0.015(3) -0.003(2) 0.002(2) 0.001(3)
C19 0.020(3) 0.027(3) 0.020(3) -0.007(2) 0.007(2) 0.005(3)
C20 0.022(3) 0.018(3) 0.027(3) -0.004(2) 0.009(3) -0.002(3)
C21 0.020(3) 0.024(3) 0.017(3) 0.000(2) 0.005(2) -0.001(3)
C22 0.018(3) 0.018(3) 0.020(3) 0.002(2) 0.006(2) -0.001(2)
C23 0.015(3) 0.016(3) 0.016(3) 0.005(2) 0.001(2) -0.001(2)
C24 0.032(3) 0.013(3) 0.019(3) -0.002(2) 0.012(3) -0.004(3)
C25 0.028(3) 0.022(3) 0.020(3) -0.004(2) 0.011(3) -0.007(3)
C26 0.016(3) 0.016(3) 0.018(3) -0.003(2) 0.001(2) 0.003(2)
C27 0.016(3) 0.022(3) 0.019(3) 0.002(2) 0.004(2) 0.002(3)
C28 0.014(3) 0.020(3) 0.027(3) 0.000(2) 0.003(3) 0.001(3)
C29 0.015(3) 0.018(3) 0.032(3) 0.008(3) 0.000(3) -0.001(3)
C30 0.021(3) 0.028(3) 0.025(3) 0.013(3) 0.007(3) 0.005(3)
C31 0.026(3) 0.025(3) 0.021(3) 0.005(2) 0.006(3) 0.005(3)
C32 0.017(3) 0.019(3) 0.019(3) 0.000(2) 0.008(2) 0.004(2)
C33 0.036(4) 0.060(5) 0.038(4) 0.005(4) 0.007(3) -0.015(4)
C34 0.064(6) 0.067(6) 0.034(4) 0.014(4) 0.000(4) -0.023(5)
Cu1 0.0267(4) 0.0185(4) 0.0162(4) 0.0002(3) 0.0049(3) 0.0020(3)
Cu2 0.0240(4) 0.0143(3) 0.0133(3) -0.0003(3) 0.0032(3) 0.0022(3)
N1 0.046(4) 0.024(3) 0.030(3) 0.009(2) 0.004(3) 0.002(3)
N2 0.026(3) 0.023(3) 0.012(2) 0.001(2) 0.006(2) 0.002(2)
N3 0.028(3) 0.022(3) 0.020(3) 0.000(2) 0.006(2) -0.001(2)
N4 0.038(4) 0.027(3) 0.055(4) -0.013(3) 0.011(3) -0.003(3)
N5 0.034(3) 0.019(3) 0.037(3) -0.006(2) 0.009(3) -0.002(2)
N6 0.020(3) 0.017(2) 0.015(2) -0.0010(18) 0.004(2) -0.002(2)
N7 0.020(3) 0.018(3) 0.015(2) -0.0002(18) 0.005(2) -0.002(2)
N8 0.020(3) 0.022(3) 0.049(4) 0.006(3) 0.005(3) -0.001(2)
O1 0.084(4) 0.033(3) 0.035(3) 0.013(2) 0.004(3) -0.007(3)
O2 0.080(4) 0.023(2) 0.046(3) -0.003(2) 0.017(3) 0.000(3)
O3 0.035(3) 0.020(2) 0.017(2) 0.0015(16) 0.0043(18) -0.0003(19)
O4 0.032(2) 0.033(2) 0.024(2) 0.0026(18) 0.012(2) -0.001(2)
O5 0.045(3) 0.024(2) 0.018(2) 0.0031(17) 0.006(2) -0.004(2)
O6 0.040(3) 0.022(2) 0.021(2) -0.0009(17) 0.011(2) 0.003(2)
O7 0.089(5) 0.030(3) 0.054(4) -0.003(3) 0.022(3) -0.006(3)
O8 0.060(4) 0.039(3) 0.052(3) -0.025(3) 0.007(3) -0.002(3)
O9 0.055(3) 0.025(2) 0.036(3) -0.016(2) 0.013(2) -0.003(2)
O10 0.065(4) 0.023(2) 0.035(3) 0.001(2) 0.011(2) -0.005(2)
O11 0.027(2) 0.014(2) 0.016(2) -0.0024(15) 0.0051(17) 0.0019(18)
O12 0.021(2) 0.023(2) 0.0103(19) -0.0029(15) -0.0017(16) 0.0004(18)
O13 0.039(3) 0.021(2) 0.0110(19) 0.0002(16) 0.0081(18) -0.0010(19)
O14 0.032(2) 0.016(2) 0.017(2) -0.0005(15) 0.0037(18) 0.0028(18)
O15 0.050(3) 0.032(3) 0.042(3) 0.020(2) 0.010(2) -0.001(2)
O16 0.069(4) 0.019(2) 0.046(3) 0.000(2) 0.000(3) -0.010(2)
O17 0.029(2) 0.039(3) 0.025(2) -0.0008(19) 0.010(2) -0.006(2)
O18 0.051(4) 0.181(8) 0.097(6) 0.082(6) 0.031(4) 0.033(5)

loop_
_atom_type_symbol
_atom_type_description
_atom_type_scat_dispersion_real
_atom_type_scat_dispersion_imag
_atom_type_scat_source
C C 0.0033 0.0016 'International Tables Vol C Tables 4.2.6.8 and 6.1.1.4'
H H 0.0000 0.0000 'International Tables Vol C Tables 4.2.6.8 and 6.1.1.4'
Cu Cu 0.3201 1.2651 'International Tables Vol C Tables 4.2.6.8 and 6.1.1.4'
N N 0.0061 0.0033 'International Tables Vol C Tables 4.2.6.8 and 6.1.1.4'
O O 0.0106 0.0060 'International Tables Vol C Tables 4.2.6.8 and 6.1.1.4'

loop_
_geom_angle_atom_site_label_1
_geom_angle_atom_site_label_2
_geom_angle_atom_site_label_3
_geom_angle
_geom_angle_site_symmetry_1
_geom_angle_site_symmetry_3
C6 C1 C2 116.9(5) . .
O3 C1 C2 119.3(5) . .
O3 C1 C6 123.7(5) . .
C1 C2 H2 119.4 . .
C3 C2 C1 121.2(5) . .
C3 C2 H2 119.4 . .
C2 C3 H3 120.1 . .
C2 C3 C4 119.7(5) . .
C4 C3 H3 120.1 . .
C3 C4 N1 120.1(5) . .
C5 C4 C3 121.2(5) . .
C5 C4 N1 118.7(5) . .
C4 C5 H5 119.9 . .
C4 C5 C6 120.2(5) . .
C6 C5 H5 119.9 . .
C1 C6 C7 121.8(5) . .
C5 C6 C1 120.8(5) . .
C5 C6 C7 117.3(5) . .
C6 C7 H7 117.9 . .
N2 C7 C6 124.1(5) . .
N2 C7 H7 117.9 . .
H8A C8 H8B 108.0 . .
C9 C8 H8A 109.4 . .
C9 C8 H8B 109.4 . .
O4 C8 H8A 109.4 . .
O4 C8 H8B 109.4 . .
O4 C8 C9 111.2(5) . .
C8 C9 H9A 109.6 . .
C8 C9 H9B 109.6 . .
H9A C9 H9B 108.2 . .
O5 C9 C8 110.1(5) . .
O5 C9 H9A 109.6 . .
O5 C9 H9B 109.6 . .
C11 C10 H10 117.3 . .
N3 C10 H10 117.3 . .
N3 C10 C11 125.3(5) . .
C12 C11 C10 117.3(5) . .
C12 C11 C16 120.5(5) . .
C16 C11 C10 122.0(5) . .
C11 C12 H12 120.3 . .
C13 C12 C11 119.5(6) . .
C13 C12 H12 120.3 . .
C12 C13 C14 122.0(6) . .
C12 C13 N4 117.9(6) . .
C14 C13 N4 120.2(6) . .
C13 C14 H14 120.5 . .
C15 C14 C13 119.1(6) . .
C15 C14 H14 120.5 . .
C14 C15 H15 119.0 . .
C14 C15 C16 122.0(6) . .
C16 C15 H15 119.0 . .
C11 C16 C15 117.0(5) . .
O6 C16 C11 123.3(5) . .
O6 C16 C15 119.7(5) . .
C18 C17 C22 116.6(5) . .
O11 C17 C18 119.8(5) . .
O11 C17 C22 123.6(5) . .
C17 C18 H18 119.4 . .
C19 C18 C17 121.3(5) . .
C19 C18 H18 119.4 . .
C18 C19 H19 119.7 . .
C18 C19 C20 120.6(5) . .
C20 C19 H19 119.7 . .
C19 C20 C21 120.6(5) . .
C19 C20 N5 120.6(5) . .
C21 C20 N5 118.7(5) . .
C20 C21 H21 120.2 . .
C20 C21 C22 119.6(5) . .
C22 C21 H21 120.2 . .
C17 C22 C23 121.8(5) . .
C21 C22 C17 120.9(5) . .
C21 C22 C23 117.3(5) . .
C22 C23 H23 118.1 . .
N6 C23 C22 123.8(5) . .
N6 C23 H23 118.1 . .
H24A C24 H24B 107.9 . .
C25 C24 H24A 109.2 . .
C25 C24 H24B 109.2 . .
O12 C24 H24A 109.2 . .
O12 C24 H24B 109.2 . .
O12 C24 C25 112.1(4) . .
C24 C25 H25A 109.9 . .
C24 C25 H25B 109.9 . .
H25A C25 H25B 108.3 . .
O13 C25 C24 109.1(4) . .
O13 C25 H25A 109.9 . .
O13 C25 H25B 109.9 . .
C27 C26 H26 117.8 . .
N7 C26 H26 117.8 . .
N7 C26 C27 124.3(5) . .
C28 C27 C26 116.9(5) . .
C28 C27 C32 120.2(5) . .
C32 C27 C26 122.3(5) . .
C27 C28 H28 120.3 . .
C29 C28 C27 119.4(5) . .
C29 C28 H28 120.3 . .
C28 C29 N8 118.2(5) . .
C30 C29 C28 121.5(5) . .
C30 C29 N8 120.3(5) . .
C29 C30 H30 120.2 . .
C31 C30 C29 119.5(5) . .
C31 C30 H30 120.2 . .
C30 C31 H31 119.0 . .
C30 C31 C32 122.0(5) . .
C32 C31 H31 119.0 . .
C31 C32 C27 117.3(5) . .
O14 C32 C27 122.2(5) . .
O14 C32 C31 120.4(5) . .
H33A C33 H33B 109.5 . .
H33A C33 H33C 109.5 . .
H33B C33 H33C 109.5 . .
O17 C33 H33A 109.5 . .
O17 C33 H33B 109.5 . .
O17 C33 H33C 109.5 . .
H34A C34 H34B 109.5 . .
H34A C34 H34C 109.5 . .
H34B C34 H34C 109.5 . .
O18 C34 H34A 109.5 . .
O18 C34 H34B 109.5 . .
O18 C34 H34C 109.5 . .
N2 Cu1 N3 98.06(19) . .
O3 Cu1 N2 88.82(17) . .
O3 Cu1 N3 171.84(18) . .
O6 Cu1 N2 171.85(18) . .
O6 Cu1 N3 88.54(17) . .
O6 Cu1 O3 84.26(16) . .
N6 Cu2 N7 97.48(18) . .
N6 Cu2 O17 94.13(17) . .
N7 Cu2 O17 90.84(16) . .
O11 Cu2 N6 88.66(16) . .
O11 Cu2 N7 172.55(17) . .
O11 Cu2 O17 92.93(15) . .
O14 Cu2 N6 172.17(18) . .
O14 Cu2 N7 87.05(16) . .
O14 Cu2 O11 86.38(15) . .
O14 Cu2 O17 92.17(16) . .
O1 N1 C4 117.8(5) . .
O2 N1 C4 119.5(5) . .
O2 N1 O1 122.7(5) . .
C7 N2 Cu1 129.3(4) . .
C7 N2 O4 110.4(4) . .
O4 N2 Cu1 120.0(3) . .
C10 N3 Cu1 124.5(4) . .
C10 N3 O5 109.7(4) . .
O5 N3 Cu1 125.1(3) . .
O7 N4 C13 119.0(6) . .
O8 N4 C13 117.8(6) . .
O8 N4 O7 123.2(6) . .
O9 N5 C20 117.6(5) . .
O9 N5 O10 123.1(5) . .
O10 N5 C20 119.4(5) . .
C23 N6 Cu2 129.9(4) . .
C23 N6 O12 110.7(4) . .
O12 N6 Cu2 118.8(3) . .
C26 N7 Cu2 122.9(4) . .
C26 N7 O13 109.6(4) . .
O13 N7 Cu2 126.5(3) . .
O15 N8 C29 118.0(5) . .
O16 N8 C29 118.7(5) . .
O16 N8 O15 123.3(5) . .
C1 O3 Cu1 129.0(3) . .
N2 O4 C8 110.2(4) . .
N3 O5 C9 111.1(4) . .
C16 O6 Cu1 128.5(4) . .
C17 O11 Cu2 130.0(3) . .
N6 O12 C24 110.6(4) . .
N7 O13 C25 111.3(4) . .
C32 O14 Cu2 124.1(3) . .
C33 O17 Cu2 125.7(4) . .
C33 O17 H17 108.6(15) . .
Cu2 O17 H17 125.6(15) . .
C34 O18 H18A 109.5 . .

loop_
_geom_bond_atom_site_label_1
_geom_bond_atom_site_label_2
_geom_bond_distance
_geom_bond_site_symmetry_2
C1 C2 1.432(8) .
C1 C6 1.421(7) .
C1 O3 1.284(7) .
C2 H2 0.9500 .
C2 C3 1.372(8) .
C3 H3 0.9500 .
C3 C4 1.390(8) .
C4 C5 1.372(8) .
C4 N1 1.454(8) .
C5 H5 0.9500 .
C5 C6 1.386(8) .
C6 C7 1.438(7) .
C7 H7 0.9500 .
C7 N2 1.279(7) .
C8 H8A 0.9900 .
C8 H8B 0.9900 .
C8 C9 1.491(8) .
C8 O4 1.453(7) .
C9 H9A 0.9900 .
C9 H9B 0.9900 .
C9 O5 1.435(7) .
C10 H10 0.9500 .
C10 C11 1.445(8) .
C10 N3 1.271(7) .
C11 C12 1.396(8) .
C11 C16 1.422(8) .
C12 H12 0.9500 .
C12 C13 1.376(8) .
C13 C14 1.385(9) .
C13 N4 1.460(8) .
C14 H14 0.9500 .
C14 C15 1.368(8) .
C15 H15 0.9500 .
C15 C16 1.426(8) .
C16 O6 1.285(7) .
C17 C18 1.424(7) .
C17 C22 1.431(7) .
C17 O11 1.293(6) .
C18 H18 0.9500 .
C18 C19 1.365(8) .
C19 H19 0.9500 .
C19 C20 1.385(8) .
C20 C21 1.387(7) .
C20 N5 1.448(7) .
C21 H21 0.9500 .
C21 C22 1.389(8) .
C22 C23 1.443(7) .
C23 H23 0.9500 .
C23 N6 1.281(7) .
C24 H24A 0.9900 .
C24 H24B 0.9900 .
C24 C25 1.517(8) .
C24 O12 1.432(6) .
C25 H25A 0.9900 .
C25 H25B 0.9900 .
C25 O13 1.440(6) .
C26 H26 0.9500 .
C26 C27 1.435(7) .
C26 N7 1.287(7) .
C27 C28 1.393(8) .
C27 C32 1.433(7) .
C28 H28 0.9500 .
C28 C29 1.386(8) .
C29 C30 1.383(8) .
C29 N8 1.459(7) .
C30 H30 0.9500 .
C30 C31 1.369(8) .
C31 H31 0.9500 .
C31 C32 1.408(7) .
C32 O14 1.309(6) .
C33 H33A 0.9800 .
C33 H33B 0.9800 .
C33 H33C 0.9800 .
C33 O17 1.393(7) .
C34 H34A 0.9800 .
C34 H34B 0.9800 .
C34 H34C 0.9800 .
C34 O18 1.365(10) .
Cu1 N2 1.947(5) .
Cu1 N3 2.019(5) .
Cu1 O3 1.945(4) .
Cu1 O6 1.914(4) .
Cu2 N6 1.964(4) .
Cu2 N7 2.034(4) .
Cu2 O11 1.945(3) .
Cu2 O14 1.927(4) .
Cu2 O17 2.270(4) .
N1 O1 1.234(6) .
N1 O2 1.220(7) .
N2 O4 1.433(5) .
N3 O5 1.430(6) .
N4 O7 1.230(7) .
N4 O8 1.225(7) .
N5 O9 1.226(6) .
N5 O10 1.232(6) .
N6 O12 1.425(5) .
N7 O13 1.410(5) .
N8 O15 1.229(6) .
N8 O16 1.225(7) .
O17 H17 0.870(9) .
O18 H18A 0.8400 .

loop_
_geom_torsion_atom_site_label_1
_geom_torsion_atom_site_label_2
_geom_torsion_atom_site_label_3
_geom_torsion_atom_site_label_4
_geom_torsion
_geom_torsion_site_symmetry_1
_geom_torsion_site_symmetry_2
_geom_torsion_site_symmetry_3
_geom_torsion_site_symmetry_4
C1 C2 C3 C4 -0.1(9) . . . .
C1 C6 C7 N2 9.0(9) . . . .
C2 C1 C6 C5 0.6(8) . . . .
C2 C1 C6 C7 177.4(5) . . . .
C2 C1 O3 Cu1 164.7(4) . . . .
C2 C3 C4 C5 -0.9(9) . . . .
C2 C3 C4 N1 -179.5(6) . . . .
C3 C4 C5 C6 1.7(9) . . . .
C3 C4 N1 O1 -6.0(9) . . . .
C3 C4 N1 O2 174.4(6) . . . .
C4 C5 C6 C1 -1.6(9) . . . .
C4 C5 C6 C7 -178.6(5) . . . .
C5 C4 N1 O1 175.4(6) . . . .
C5 C4 N1 O2 -4.3(9) . . . .
C5 C6 C7 N2 -174.1(5) . . . .
C6 C1 C2 C3 0.3(9) . . . .
C6 C1 O3 Cu1 -16.0(8) . . . .
C6 C7 N2 Cu1 2.1(9) . . . .
C6 C7 N2 O4 -171.6(5) . . . .
C7 N2 O4 C8 -94.7(5) . . . .
C8 C9 O5 N3 103.6(5) . . . .
C9 C8 O4 N2 -58.3(6) . . . .
C10 C11 C12 C13 -173.1(5) . . . .
C10 C11 C16 C15 174.5(5) . . . .
C10 C11 C16 O6 -3.4(9) . . . .
C10 N3 O5 C9 151.5(5) . . . .
C11 C10 N3 Cu1 14.7(9) . . . .
C11 C10 N3 O5 -174.4(5) . . . .
C11 C12 C13 C14 -2.6(9) . . . .
C11 C12 C13 N4 176.3(5) . . . .
C11 C16 O6 Cu1 -20.2(8) . . . .
C12 C11 C16 C15 0.0(8) . . . .
C12 C11 C16 O6 -177.8(5) . . . .
C12 C13 C14 C15 1.8(9) . . . .
C12 C13 N4 O7 -0.5(9) . . . .
C12 C13 N4 O8 -179.6(6) . . . .
C13 C14 C15 C16 -0.1(9) . . . .
C14 C13 N4 O7 178.4(6) . . . .
C14 C13 N4 O8 -0.6(9) . . . .
C14 C15 C16 C11 -0.8(9) . . . .
C14 C15 C16 O6 177.1(5) . . . .
C15 C16 O6 Cu1 161.9(4) . . . .
C16 C11 C12 C13 1.6(9) . . . .
C17 C18 C19 C20 1.8(9) . . . .
C17 C22 C23 N6 -11.7(9) . . . .
C18 C17 C22 C21 4.6(8) . . . .
C18 C17 C22 C23 -174.4(5) . . . .
C18 C17 O11 Cu2 -169.4(4) . . . .
C18 C19 C20 C21 3.2(9) . . . .
C18 C19 C20 N5 -177.9(5) . . . .
C19 C20 C21 C22 -4.1(9) . . . .
C19 C20 N5 O9 -0.3(9) . . . .
C19 C20 N5 O10 178.6(6) . . . .
C20 C21 C22 C17 0.1(9) . . . .
C20 C21 C22 C23 179.1(5) . . . .
C21 C20 N5 O9 178.6(5) . . . .
C21 C20 N5 O10 -2.5(9) . . . .
C21 C22 C23 N6 169.3(5) . . . .
C22 C17 C18 C19 -5.6(8) . . . .
C22 C17 O11 Cu2 11.8(8) . . . .
C22 C23 N6 Cu2 2.5(8) . . . .
C22 C23 N6 O12 173.6(5) . . . .
C23 N6 O12 C24 97.1(5) . . . .
C24 C25 O13 N7 -100.2(5) . . . .
C25 C24 O12 N6 58.4(5) . . . .
C26 C27 C28 C29 173.7(5) . . . .
C26 C27 C32 C31 -174.6(5) . . . .
C26 C27 C32 O14 4.0(9) . . . .
C26 N7 O13 C25 -159.5(5) . . . .
C27 C26 N7 Cu2 -15.6(8) . . . .
C27 C26 N7 O13 175.1(5) . . . .
C27 C28 C29 C30 0.1(9) . . . .
C27 C28 C29 N8 -179.3(5) . . . .
C27 C32 O14 Cu2 32.0(7) . . . .
C28 C27 C32 C31 -3.4(8) . . . .
C28 C27 C32 O14 175.2(5) . . . .
C28 C29 C30 C31 -0.8(9) . . . .
C28 C29 N8 O15 178.3(5) . . . .
C28 C29 N8 O16 -2.7(8) . . . .
C29 C30 C31 C32 -0.7(9) . . . .
C30 C29 N8 O15 -1.1(8) . . . .
C30 C29 N8 O16 177.8(6) . . . .
C30 C31 C32 C27 2.8(9) . . . .
C30 C31 C32 O14 -175.8(5) . . . .
C31 C32 O14 Cu2 -149.5(4) . . . .
C32 C27 C28 C29 2.0(8) . . . .
Cu1 N2 O4 C8 91.0(5) . . . .
Cu1 N3 O5 C9 -37.8(6) . . . .
Cu2 N6 O12 C24 -90.7(4) . . . .
Cu2 N7 O13 C25 31.7(6) . . . .
N1 C4 C5 C6 -179.6(5) . . . .
N3 C10 C11 C12 179.8(6) . . . .
N3 C10 C11 C16 5.2(9) . . . .
N4 C13 C14 C15 -177.1(5) . . . .
N5 C20 C21 C22 177.0(5) . . . .
N7 C26 C27 C28 177.0(5) . . . .
N7 C26 C27 C32 -11.5(9) . . . .
N8 C29 C30 C31 178.6(5) . . . .
O3 C1 C2 C3 179.6(6) . . . .
O3 C1 C6 C5 -178.7(5) . . . .
O3 C1 C6 C7 -1.9(9) . . . .
O4 C8 C9 O5 -50.4(6) . . . .
O11 C17 C18 C19 175.5(5) . . . .
O11 C17 C22 C21 -176.6(5) . . . .
O11 C17 C22 C23 4.4(8) . . . .
O12 C24 C25 O13 51.9(6) . . . .
